data_7119668
loop_
_publ_author_name
'Tao, W.'
'Akita, S.'
'Nakano, R.'
'Ito, S.'
'Hoshimoto, Y.'
'Ogoshi, S.'
'Nozaki, K.'

_publ_section_title
;
 Copolymerisation of ethylene with polar monomers by using palladium
 catalysts bearing an N-heterocyclic carbene-phosphine oxide bidentate
 ligand.
;
_journal_issue 17
_journal_name_full 'Chemical communications (Cambridge, England)'
_journal_page_first 2630
_journal_page_last 2633
_journal_paper_doi 10.1039/c7cc00002b
_journal_volume 53
_journal_year 2017
_chemical_formula_moiety 'C35 H51 N3 O P Pd, F6 Sb'
_chemical_formula_sum 'C35 H51 F6 N3 O P Pd Sb'
_chemical_formula_weight 902.90
_space_group_crystal_system monoclinic
_space_group_IT_number 14
_space_group_name_Hall '-P 2ybc'
_space_group_name_H-M_alt 'P 1 21/c 1'
_symmetry_space_group_name_Hall '-P 2ybc'
_symmetry_space_group_name_H-M 'P 1 21/c 1'
_atom_sites_solution_hydrogens geom
_audit_creation_method SHELXL-2016/6
_audit_update_record
;
2016-12-31 deposited with the CCDC.
2017-02-06 downloaded from the CCDC.
;
_cell_angle_alpha 90
_cell_angle_beta 90.349(6)
_cell_angle_gamma 90
_cell_formula_units_Z 4
_cell_length_a 10.179(3)
_cell_length_b 22.751(8)
_cell_length_c 16.348(6)
_cell_measurement_reflns_used 10746
_cell_measurement_temperature 93
_cell_measurement_theta_max 30.9
_cell_measurement_theta_min 2.0
_cell_volume 3786(2)
_computing_cell_refinement 'RIGAKU CrystalClear'
_computing_data_collection 'RIGAKU CrystalClear'
_computing_data_reduction 'RIGAKU CrystalClear'
_computing_molecular_graphics Mercury
_computing_publication_material 'Yadokari-XG (Wakita, Nemoto, et al.)'
_computing_structure_refinement 'SHELXL-2016/6 (Sheldrick, 2016)'
_computing_structure_solution 'SHELXT-2014/4 (Sheldrick, 2014)'
_diffrn_ambient_temperature 93
_diffrn_detector_area_resol_mean 28.5714
_diffrn_measured_fraction_theta_full 0.999
_diffrn_measured_fraction_theta_max 0.999
_diffrn_measurement_device_type 'Rigaku Saturn724 CCD'
_diffrn_measurement_method 'omega scans'
_diffrn_radiation_type MoK\a
_diffrn_radiation_wavelength 0.71075
_diffrn_reflns_av_R_equivalents 0.0730
_diffrn_reflns_av_unetI/netI 0.0620
_diffrn_reflns_Laue_measured_fraction_full 0.999
_diffrn_reflns_Laue_measured_fraction_max 0.999
_diffrn_reflns_limit_h_max 12
_diffrn_reflns_limit_h_min -12
_diffrn_reflns_limit_k_max 28
_diffrn_reflns_limit_k_min -27
_diffrn_reflns_limit_l_max 18
_diffrn_reflns_limit_l_min -20
_diffrn_reflns_number 26297
_diffrn_reflns_point_group_measured_fraction_full 0.999
_diffrn_reflns_point_group_measured_fraction_max 0.999
_diffrn_reflns_theta_full 25.242
_diffrn_reflns_theta_max 25.999
_diffrn_reflns_theta_min 2.001
_exptl_absorpt_coefficient_mu 1.292
_exptl_absorpt_correction_T_max 1.000
_exptl_absorpt_correction_T_min 0.788
_exptl_absorpt_correction_type multi-scan
_exptl_absorpt_process_details 'Jacobson, R. (1998) Private communication'
_exptl_crystal_colour Colorless
_exptl_crystal_density_diffrn 1.584
_exptl_crystal_description Block
_exptl_crystal_F_000 1824
_exptl_crystal_recrystallization_method 'Re-crystallisation from solvent: dichloromethane and hexane'
_exptl_crystal_size_max 0.250
_exptl_crystal_size_mid 0.250
_exptl_crystal_size_min 0.100
_refine_diff_density_max 0.735
_refine_diff_density_min -0.588
_refine_diff_density_rms 0.111
_refine_ls_extinction_method none
_refine_ls_goodness_of_fit_ref 1.067
_refine_ls_hydrogen_treatment constr
_refine_ls_matrix_type full
_refine_ls_number_parameters 446
_refine_ls_number_reflns 7435
_refine_ls_number_restraints 0
_refine_ls_restrained_S_all 1.067
_refine_ls_R_factor_all 0.0573
_refine_ls_R_factor_gt 0.0447
_refine_ls_shift/su_max 0.027
_refine_ls_shift/su_mean 0.002
_refine_ls_structure_factor_coef Fsqd
_refine_ls_weighting_details 'w=1/[\s^2^(Fo^2^)+(0.0219P)^2^+6.5816P] where P=(Fo^2^+2Fc^2^)/3'
_refine_ls_weighting_scheme calc
_refine_ls_wR_factor_gt 0.0819
_refine_ls_wR_factor_ref 0.0869
_reflns_Friedel_coverage 0.000
_reflns_number_gt 6376
_reflns_number_total 7435
_reflns_threshold_expression 'I > 2\s(I)'
_cod_data_source_file c7cc00002b2.cif
_cod_data_source_block QCPOPdML
_cod_depositor_comments
;
The following automatic conversions were performed:

'_exptl_absorpt_correction_type' value 'Multi-scan' changed to
'multi-scan' according to
/usr/data/users/saulius/crontab/automatic-downloads/rss-feeds/RSC/lib/dictionaries/cif_core.dic
dictionary named 'cif_core.dic' version 2.4.2 from 2011-04-26.

Automatic conversion script
Id: cif_fix_values 4268 2015-11-12 08:31:59Z antanas 

 Adding full bibliography for 7119667--7119668.cif.
;
_cod_database_code 7119668
_shelx_shelxl_version_number 2016/6
_shelx_space_group_comment
;
The symmetry employed for this shelxl refinement is uniquely defined
by the following loop, which should always be used as a source of
symmetry information in preference to the above space-group names.
They are only intended as comments.
;
_shelx_estimated_absorpt_t_min 0.738
_shelx_estimated_absorpt_t_max 0.882

loop_
_space_group_symop_operation_xyz
'x, y, z'
'-x, y+1/2, -z+1/2'
'-x, -y, -z'
'x, -y-1/2, z-1/2'

loop_
_atom_site_label
_atom_site_type_symbol
_atom_site_fract_x
_atom_site_fract_y
_atom_site_fract_z
_atom_site_U_iso_or_equiv
_atom_site_adp_type
_atom_site_occupancy
_atom_site_site_symmetry_order
_atom_site_calc_flag
_atom_site_refinement_flags_posn
_atom_site_refinement_flags_adp
Sb1 Sb -0.08718(3) 0.30174(2) 0.49212(2) 0.02085(9) Uani 1 1 d . .
Pd1 Pd 0.48964(3) 0.49492(2) 0.81430(2) 0.01321(8) Uani 1 1 d . .
P1 P 0.79521(11) 0.53068(5) 0.78053(6) 0.0166(2) Uani 1 1 d . .
F3 F -0.0478(3) 0.29531(11) 0.37971(14) 0.0289(6) Uani 1 1 d . .
F1 F -0.0255(3) 0.22493(12) 0.50980(16) 0.0390(7) Uani 1 1 d . .
F6 F -0.1487(3) 0.37796(11) 0.47298(16) 0.0373(7) Uani 1 1 d . .
F5 F 0.0825(3) 0.33027(14) 0.51012(16) 0.0415(8) Uani 1 1 d . .
F4 F -0.1258(3) 0.30853(13) 0.60386(15) 0.0392(7) Uani 1 1 d . .
F2 F -0.2548(3) 0.27114(13) 0.46940(17) 0.0410(8) Uani 1 1 d . .
O1 O 0.6511(3) 0.54249(12) 0.76650(17) 0.0207(7) Uani 1 1 d . .
N3 N 0.3933(3) 0.57722(15) 0.82156(19) 0.0155(7) Uani 1 1 d . .
N2 N 0.7243(3) 0.41494(14) 0.81998(19) 0.0148(7) Uani 1 1 d . .
N1 N 0.5522(3) 0.36265(14) 0.7938(2) 0.0158(7) Uani 1 1 d . .
C2 C 0.5903(4) 0.42006(18) 0.8067(2) 0.0150(8) Uani 1 1 d . .
C8 C 0.8201(4) 0.45936(18) 0.8278(2) 0.0174(9) Uani 1 1 d . .
C33 C 0.3521(4) 0.60271(19) 0.7506(3) 0.0198(9) Uani 1 1 d . .
C1 C 0.3274(4) 0.45525(19) 0.8580(2) 0.0198(9) Uani 1 1 d . .
H1 H 0.273314 0.441170 0.812295 0.030 Uiso 1 1 calc R U
H2 H 0.276925 0.483398 0.890565 0.030 Uiso 1 1 calc R U
H3 H 0.353229 0.421908 0.892525 0.030 Uiso 1 1 calc R U
C9 C 0.4209(4) 0.34266(18) 0.7698(2) 0.0177(9) Uani 1 1 d . .
C4 C 0.7644(4) 0.35510(17) 0.8193(2) 0.0179(9) Uani 1 1 d . .
C21 C 0.8633(4) 0.58766(19) 0.8506(3) 0.0246(10) Uani 1 1 d . .
C7 C 0.9430(4) 0.44261(19) 0.8508(2) 0.0210(10) Uani 1 1 d . .
H7 H 1.006676 0.472338 0.860595 0.025 Uiso 1 1 calc R U
C3 C 0.6551(4) 0.32376(18) 0.8014(2) 0.0194(9) Uani 1 1 d . .
H4 H 0.650223 0.282297 0.795306 0.023 Uiso 1 1 calc R U
C14 C 0.3566(4) 0.30371(18) 0.8211(3) 0.0208(9) Uani 1 1 d . .
C29 C 0.3807(4) 0.60694(18) 0.8934(2) 0.0183(9) Uani 1 1 d . .
C10 C 0.3704(4) 0.36094(19) 0.6937(3) 0.0218(10) Uani 1 1 d . .
C6 C 0.9811(4) 0.3832(2) 0.8610(3) 0.0238(10) Uani 1 1 d . .
H6 H 1.066055 0.373657 0.881508 0.029 Uiso 1 1 calc R U
C18 C 0.4143(4) 0.27814(19) 0.9002(3) 0.0225(10) Uani 1 1 d . .
H18 H 0.501985 0.296840 0.909771 0.027 Uiso 1 1 calc R U
C5 C 0.8953(4) 0.3405(2) 0.8413(3) 0.0239(10) Uani 1 1 d . .
H5 H 0.922295 0.300549 0.842151 0.029 Uiso 1 1 calc R U
C30 C 0.3268(4) 0.6627(2) 0.8954(3) 0.0249(10) Uani 1 1 d . .
H43 H 0.319257 0.682985 0.945997 0.030 Uiso 1 1 calc R U
C32 C 0.2953(4) 0.6579(2) 0.7512(3) 0.0256(10) Uani 1 1 d . .
H45 H 0.263875 0.674548 0.701574 0.031 Uiso 1 1 calc R U
C35 C 0.3713(4) 0.5693(2) 0.6728(2) 0.0241(10) Uani 1 1 d . .
H49 H 0.465103 0.567857 0.659877 0.036 Uiso 1 1 calc R U
H50 H 0.323612 0.588907 0.628300 0.036 Uiso 1 1 calc R U
H51 H 0.337721 0.529207 0.679372 0.036 Uiso 1 1 calc R U
C11 C 0.2456(5) 0.3407(2) 0.6725(3) 0.0284(11) Uani 1 1 d . .
H8 H 0.207159 0.352655 0.622033 0.034 Uiso 1 1 calc R U
C31 C 0.2837(5) 0.68907(19) 0.8237(3) 0.0274(11) Uani 1 1 d . .
H44 H 0.247240 0.727500 0.824141 0.033 Uiso 1 1 calc R U
C15 C 0.4499(5) 0.3975(2) 0.6339(3) 0.0259(10) Uani 1 1 d . .
H11 H 0.491006 0.430648 0.665021 0.031 Uiso 1 1 calc R U
C13 C 0.2314(4) 0.2847(2) 0.7964(3) 0.0259(10) Uani 1 1 d . .
H10 H 0.183778 0.258416 0.830228 0.031 Uiso 1 1 calc R U
C20 C 0.4359(5) 0.21222(19) 0.8891(3) 0.0296(11) Uani 1 1 d . .
H22 H 0.350761 0.192238 0.886056 0.044 Uiso 1 1 calc R U
H23 H 0.486460 0.196835 0.935592 0.044 Uiso 1 1 calc R U
H24 H 0.484511 0.205265 0.838406 0.044 Uiso 1 1 calc R U
C25 C 0.8730(4) 0.52420(19) 0.6793(3) 0.0235(10) Uani 1 1 d . .
C26 C 0.8496(5) 0.5824(2) 0.6338(3) 0.0334(12) Uani 1 1 d . .
H34 H 0.877276 0.578234 0.576812 0.050 Uiso 1 1 calc R U
H35 H 0.900572 0.613678 0.660204 0.050 Uiso 1 1 calc R U
H36 H 0.755935 0.592278 0.635452 0.050 Uiso 1 1 calc R U
C24 C 0.8306(5) 0.5697(2) 0.9382(3) 0.0365(13) Uani 1 1 d . .
H31 H 0.879728 0.534123 0.952716 0.055 Uiso 1 1 calc R U
H32 H 0.736145 0.561907 0.942405 0.055 Uiso 1 1 calc R U
H33 H 0.854788 0.601560 0.975727 0.055 Uiso 1 1 calc R U
C34 C 0.4241(5) 0.57770(19) 0.9710(2) 0.0242(10) Uani 1 1 d . .
H46 H 0.352862 0.552953 0.991706 0.036 Uiso 1 1 calc R U
H47 H 0.446381 0.607694 1.011772 0.036 Uiso 1 1 calc R U
H48 H 0.501430 0.553296 0.960244 0.036 Uiso 1 1 calc R U
C16 C 0.3679(5) 0.4240(2) 0.5641(3) 0.0391(13) Uani 1 1 d . .
H12 H 0.334226 0.392357 0.529043 0.059 Uiso 1 1 calc R U
H13 H 0.422873 0.450428 0.531640 0.059 Uiso 1 1 calc R U
H14 H 0.294018 0.446078 0.586914 0.059 Uiso 1 1 calc R U
C12 C 0.1766(4) 0.3035(2) 0.7238(3) 0.0288(11) Uani 1 1 d . .
H9 H 0.090808 0.290823 0.708759 0.035 Uiso 1 1 calc R U
C19 C 0.3298(5) 0.2903(2) 0.9746(3) 0.0317(11) Uani 1 1 d . .
H19 H 0.316556 0.332739 0.980219 0.048 Uiso 1 1 calc R U
H20 H 0.373779 0.275065 1.023694 0.048 Uiso 1 1 calc R U
H21 H 0.244502 0.270831 0.967804 0.048 Uiso 1 1 calc R U
C17 C 0.5616(5) 0.3594(2) 0.5983(3) 0.0365(13) Uani 1 1 d . .
H15 H 0.619449 0.346199 0.642706 0.055 Uiso 1 1 calc R U
H16 H 0.612289 0.382788 0.559192 0.055 Uiso 1 1 calc R U
H17 H 0.523823 0.325226 0.570331 0.055 Uiso 1 1 calc R U
C27 C 0.7990(5) 0.4754(2) 0.6341(3) 0.0331(12) Uani 1 1 d . .
H37 H 0.704760 0.484236 0.633708 0.050 Uiso 1 1 calc R U
H38 H 0.814121 0.437830 0.661969 0.050 Uiso 1 1 calc R U
H39 H 0.830676 0.472838 0.577753 0.050 Uiso 1 1 calc R U
C28 C 1.0205(5) 0.5096(3) 0.6801(3) 0.0406(13) Uani 1 1 d . .
H40 H 1.034198 0.471120 0.705777 0.061 Uiso 1 1 calc R U
H41 H 1.068172 0.539697 0.711131 0.061 Uiso 1 1 calc R U
H42 H 1.053054 0.508553 0.623806 0.061 Uiso 1 1 calc R U
C22 C 0.7878(6) 0.6449(2) 0.8298(3) 0.0405(13) Uani 1 1 d . .
H25 H 0.693643 0.638791 0.838580 0.061 Uiso 1 1 calc R U
H26 H 0.802868 0.655345 0.772459 0.061 Uiso 1 1 calc R U
H27 H 0.819148 0.676761 0.865213 0.061 Uiso 1 1 calc R U
C23 C 1.0101(5) 0.6005(3) 0.8435(4) 0.0482(15) Uani 1 1 d . .
H28 H 1.033495 0.633159 0.879963 0.072 Uiso 1 1 calc R U
H29 H 1.030728 0.611214 0.786962 0.072 Uiso 1 1 calc R U
H30 H 1.060364 0.565502 0.859153 0.072 Uiso 1 1 calc R U

loop_
_atom_site_aniso_label
_atom_site_aniso_U_11
_atom_site_aniso_U_22
_atom_site_aniso_U_33
_atom_site_aniso_U_23
_atom_site_aniso_U_13
_atom_site_aniso_U_12
Sb1 0.02095(16) 0.01984(16) 0.02172(16) 0.00418(12) -0.00355(12) -0.00221(13)
Pd1 0.01136(16) 0.01235(16) 0.01591(16) 0.00065(12) 0.00087(11) 0.00079(12)
P1 0.0140(5) 0.0143(5) 0.0214(6) 0.0017(4) 0.0041(4) -0.0019(4)
F3 0.0367(16) 0.0259(15) 0.0242(14) 0.0007(11) 0.0007(11) -0.0043(12)
F1 0.0463(19) 0.0266(16) 0.0440(17) 0.0109(13) -0.0021(14) 0.0074(14)
F6 0.056(2) 0.0221(15) 0.0335(16) 0.0010(11) 0.0016(14) 0.0098(14)
F5 0.0344(17) 0.058(2) 0.0322(16) 0.0121(14) -0.0133(13) -0.0192(15)
F4 0.0500(19) 0.0456(19) 0.0221(14) 0.0046(12) 0.0020(13) -0.0025(15)
F2 0.0260(16) 0.0487(19) 0.0482(18) 0.0104(14) -0.0070(13) -0.0125(14)
O1 0.0162(16) 0.0163(16) 0.0295(17) 0.0046(12) 0.0031(12) 0.0013(13)
N3 0.0104(17) 0.0154(18) 0.0206(18) 0.0030(14) 0.0009(14) -0.0007(14)
N2 0.0154(18) 0.0144(18) 0.0146(17) 0.0012(13) 0.0023(13) 0.0020(14)
N1 0.0157(18) 0.0107(17) 0.0210(18) -0.0022(13) 0.0015(14) -0.0002(14)
C2 0.014(2) 0.019(2) 0.0124(19) -0.0019(16) 0.0002(15) 0.0024(17)
C8 0.016(2) 0.017(2) 0.019(2) 0.0008(16) 0.0013(17) 0.0008(18)
C33 0.010(2) 0.022(2) 0.027(2) 0.0020(18) 0.0019(17) 0.0004(18)
C1 0.017(2) 0.020(2) 0.023(2) -0.0015(17) 0.0033(17) -0.0015(18)
C9 0.014(2) 0.014(2) 0.026(2) -0.0056(17) -0.0011(17) 0.0000(17)
C4 0.021(2) 0.009(2) 0.023(2) 0.0028(16) 0.0008(17) 0.0052(18)
C21 0.025(3) 0.019(2) 0.031(3) -0.0060(19) 0.0039(19) -0.005(2)
C7 0.016(2) 0.023(2) 0.025(2) -0.0007(18) -0.0015(18) -0.0033(19)
C3 0.021(2) 0.011(2) 0.027(2) -0.0002(17) 0.0030(18) 0.0017(18)
C14 0.019(2) 0.014(2) 0.030(2) -0.0066(17) 0.0056(18) -0.0025(18)
C29 0.013(2) 0.018(2) 0.024(2) -0.0046(17) 0.0050(17) -0.0025(18)
C10 0.020(2) 0.022(2) 0.024(2) -0.0072(18) -0.0010(18) 0.0006(19)
C6 0.013(2) 0.026(3) 0.033(3) 0.0070(19) -0.0038(18) 0.0045(19)
C18 0.021(2) 0.020(2) 0.026(2) 0.0014(18) 0.0025(18) -0.0037(19)
C5 0.022(2) 0.022(2) 0.028(2) 0.0055(18) 0.0045(19) 0.005(2)
C30 0.025(3) 0.023(3) 0.027(2) -0.0034(18) 0.0083(19) 0.001(2)
C32 0.022(2) 0.022(2) 0.033(3) 0.0102(19) 0.001(2) 0.001(2)
C35 0.022(2) 0.027(3) 0.023(2) 0.0041(19) -0.0033(18) 0.006(2)
C11 0.025(3) 0.030(3) 0.030(3) -0.010(2) -0.006(2) 0.003(2)
C31 0.025(3) 0.015(2) 0.042(3) 0.000(2) 0.002(2) 0.004(2)
C15 0.028(3) 0.027(3) 0.023(2) -0.0043(19) -0.0048(19) -0.002(2)
C13 0.019(2) 0.020(2) 0.039(3) -0.0069(19) 0.006(2) -0.0016(19)
C20 0.034(3) 0.019(2) 0.036(3) -0.0003(19) 0.002(2) 0.001(2)
C25 0.027(3) 0.022(2) 0.021(2) 0.0034(18) 0.0060(19) -0.002(2)
C26 0.036(3) 0.029(3) 0.035(3) 0.008(2) 0.012(2) -0.001(2)
C24 0.048(3) 0.031(3) 0.031(3) -0.007(2) -0.004(2) 0.001(2)
C34 0.029(3) 0.021(2) 0.022(2) -0.0041(18) -0.0002(19) 0.003(2)
C16 0.050(4) 0.039(3) 0.028(3) 0.001(2) -0.014(2) -0.005(3)
C12 0.019(2) 0.029(3) 0.038(3) -0.014(2) -0.006(2) -0.004(2)
C19 0.031(3) 0.031(3) 0.033(3) 0.000(2) 0.011(2) -0.003(2)
C17 0.040(3) 0.044(3) 0.025(3) -0.008(2) 0.002(2) 0.001(3)
C27 0.044(3) 0.029(3) 0.027(3) -0.008(2) 0.007(2) -0.008(2)
C28 0.029(3) 0.057(4) 0.035(3) -0.001(3) 0.013(2) 0.012(3)
C22 0.060(4) 0.019(3) 0.043(3) -0.001(2) 0.006(3) -0.009(3)
C23 0.029(3) 0.046(4) 0.070(4) -0.020(3) 0.003(3) -0.014(3)

loop_
_atom_type_symbol
_atom_type_description
_atom_type_scat_dispersion_real
_atom_type_scat_dispersion_imag
_atom_type_scat_source
C C 0.0033 0.0016 'International Tables Vol C Tables 4.2.6.8 and 6.1.1.4'
H H 0.0000 0.0000 'International Tables Vol C Tables 4.2.6.8 and 6.1.1.4'
N N 0.0061 0.0033 'International Tables Vol C Tables 4.2.6.8 and 6.1.1.4'
P P 0.1023 0.0942 'International Tables Vol C Tables 4.2.6.8 and 6.1.1.4'
O O 0.0106 0.0060 'International Tables Vol C Tables 4.2.6.8 and 6.1.1.4'
Pd Pd -0.9988 1.0072 'International Tables Vol C Tables 4.2.6.8 and 6.1.1.4'
F F 0.0171 0.0103 'International Tables Vol C Tables 4.2.6.8 and 6.1.1.4'
Sb Sb -0.5866 1.5461 'International Tables Vol C Tables 4.2.6.8 and 6.1.1.4'

loop_
_geom_angle_atom_site_label_1
_geom_angle_atom_site_label_2
_geom_angle_atom_site_label_3
_geom_angle
F5 Sb1 F6 90.73(14)
F5 Sb1 F4 90.99(13)
F6 Sb1 F4 90.83(12)
F5 Sb1 F2 177.17(14)
F6 Sb1 F2 90.45(13)
F4 Sb1 F2 91.57(13)
F5 Sb1 F1 89.49(13)
F6 Sb1 F1 179.21(12)
F4 Sb1 F1 89.92(12)
F2 Sb1 F1 89.30(13)
F5 Sb1 F3 88.79(12)
F6 Sb1 F3 88.96(11)
F4 Sb1 F3 179.69(13)
F2 Sb1 F3 88.66(12)
F1 Sb1 F3 90.29(12)
C2 Pd1 C1 93.56(18)
C2 Pd1 N3 176.59(15)
C1 Pd1 N3 89.74(15)
C2 Pd1 O1 90.76(15)
C1 Pd1 O1 175.54(14)
N3 Pd1 O1 85.95(12)
O1 P1 C8 110.94(18)
O1 P1 C25 107.47(18)
C8 P1 C25 104.6(2)
O1 P1 C21 109.15(19)
C8 P1 C21 108.1(2)
C25 P1 C21 116.6(2)
P1 O1 Pd1 127.48(17)
C29 N3 C33 119.5(4)
C29 N3 Pd1 122.3(3)
C33 N3 Pd1 118.0(3)
C2 N2 C8 129.3(3)
C2 N2 C4 111.2(3)
C8 N2 C4 119.3(3)
C3 N1 C2 112.4(3)
C3 N1 C9 121.2(3)
C2 N1 C9 126.3(3)
N1 C2 N2 102.7(3)
N1 C2 Pd1 132.5(3)
N2 C2 Pd1 124.7(3)
C7 C8 N2 117.3(4)
C7 C8 P1 119.7(3)
N2 C8 P1 120.5(3)
N3 C33 C32 120.5(4)
N3 C33 C35 117.8(4)
C32 C33 C35 121.7(4)
Pd1 C1 H1 109.5
Pd1 C1 H2 109.5
H1 C1 H2 109.5
Pd1 C1 H3 109.5
H1 C1 H3 109.5
H2 C1 H3 109.5
C14 C9 C10 123.5(4)
C14 C9 N1 118.0(3)
C10 C9 N1 118.3(4)
C3 C4 C5 134.6(4)
C3 C4 N2 105.7(3)
C5 C4 N2 119.5(4)
C23 C21 C24 109.9(4)
C23 C21 C22 107.9(4)
C24 C21 C22 108.6(4)
C23 C21 P1 116.6(3)
C24 C21 P1 107.9(3)
C22 C21 P1 105.6(3)
C8 C7 C6 123.5(4)
C8 C7 H7 118.2
C6 C7 H7 118.2
C4 C3 N1 107.8(4)
C4 C3 H4 126.1
N1 C3 H4 126.1
C9 C14 C13 117.0(4)
C9 C14 C18 125.0(4)
C13 C14 C18 118.0(4)
N3 C29 C30 121.1(4)
N3 C29 C34 118.8(4)
C30 C29 C34 120.1(4)
C11 C10 C9 116.8(4)
C11 C10 C15 120.5(4)
C9 C10 C15 122.5(4)
C5 C6 C7 118.9(4)
C5 C6 H6 120.5
C7 C6 H6 120.5
C19 C18 C20 110.9(4)
C19 C18 C14 113.0(4)
C20 C18 C14 109.1(3)
C19 C18 H18 107.9
C20 C18 H18 107.9
C14 C18 H18 107.9
C6 C5 C4 120.0(4)
C6 C5 H5 120.0
C4 C5 H5 120.0
C29 C30 C31 120.0(4)
C29 C30 H43 120.0
C31 C30 H43 120.0
C33 C32 C31 120.6(4)
C33 C32 H45 119.7
C31 C32 H45 119.7
C33 C35 H49 109.5
C33 C35 H50 109.5
H49 C35 H50 109.5
C33 C35 H51 109.5
H49 C35 H51 109.5
H50 C35 H51 109.5
C12 C11 C10 121.0(4)
C12 C11 H8 119.5
C10 C11 H8 119.5
C30 C31 C32 118.3(4)
C30 C31 H44 120.9
C32 C31 H44 120.9
C10 C15 C16 113.8(4)
C10 C15 C17 109.3(4)
C16 C15 C17 109.8(4)
C10 C15 H11 107.9
C16 C15 H11 107.9
C17 C15 H11 107.9
C12 C13 C14 121.1(4)
C12 C13 H10 119.5
C14 C13 H10 119.5
C18 C20 H22 109.5
C18 C20 H23 109.5
H22 C20 H23 109.5
C18 C20 H24 109.5
H22 C20 H24 109.5
H23 C20 H24 109.5
C27 C25 C26 108.5(4)
C27 C25 C28 108.9(4)
C26 C25 C28 109.8(4)
C27 C25 P1 106.2(3)
C26 C25 P1 107.4(3)
C28 C25 P1 115.7(3)
C25 C26 H34 109.5
C25 C26 H35 109.5
H34 C26 H35 109.5
C25 C26 H36 109.5
H34 C26 H36 109.5
H35 C26 H36 109.5
C21 C24 H31 109.5
C21 C24 H32 109.5
H31 C24 H32 109.5
C21 C24 H33 109.5
H31 C24 H33 109.5
H32 C24 H33 109.5
C29 C34 H46 109.5
C29 C34 H47 109.5
H46 C34 H47 109.5
C29 C34 H48 109.5
H46 C34 H48 109.5
H47 C34 H48 109.5
C15 C16 H12 109.5
C15 C16 H13 109.5
H12 C16 H13 109.5
C15 C16 H14 109.5
H12 C16 H14 109.5
H13 C16 H14 109.5
C13 C12 C11 120.5(4)
C13 C12 H9 119.8
C11 C12 H9 119.8
C18 C19 H19 109.5
C18 C19 H20 109.5
H19 C19 H20 109.5
C18 C19 H21 109.5
H19 C19 H21 109.5
H20 C19 H21 109.5
C15 C17 H15 109.5
C15 C17 H16 109.5
H15 C17 H16 109.5
C15 C17 H17 109.5
H15 C17 H17 109.5
H16 C17 H17 109.5
C25 C27 H37 109.5
C25 C27 H38 109.5
H37 C27 H38 109.5
C25 C27 H39 109.5
H37 C27 H39 109.5
H38 C27 H39 109.5
C25 C28 H40 109.5
C25 C28 H41 109.5
H40 C28 H41 109.5
C25 C28 H42 109.5
H40 C28 H42 109.5
H41 C28 H42 109.5
C21 C22 H25 109.5
C21 C22 H26 109.5
H25 C22 H26 109.5
C21 C22 H27 109.5
H25 C22 H27 109.5
H26 C22 H27 109.5
C21 C23 H28 109.5
C21 C23 H29 109.5
H28 C23 H29 109.5
C21 C23 H30 109.5
H28 C23 H30 109.5
H29 C23 H30 109.5

loop_
_geom_bond_atom_site_label_1
_geom_bond_atom_site_label_2
_geom_bond_distance
Sb1 F5 1.867(3)
Sb1 F6 1.869(3)
Sb1 F4 1.877(3)
Sb1 F2 1.877(3)
Sb1 F1 1.879(3)
Sb1 F3 1.889(3)
Pd1 C2 1.992(4)
Pd1 C1 2.016(4)
Pd1 N3 2.117(3)
Pd1 O1 2.121(3)
P1 O1 1.508(3)
P1 C8 1.815(4)
P1 C25 1.845(5)
P1 C21 1.860(4)
N3 C29 1.361(5)
N3 C33 1.362(5)
N2 C2 1.385(5)
N2 C8 1.410(5)
N2 C4 1.421(5)
N1 C3 1.377(5)
N1 C2 1.379(5)
N1 C9 1.462(5)
C8 C7 1.358(6)
C33 C32 1.381(6)
C33 C35 1.495(6)
C1 H1 0.9800
C1 H2 0.9800
C1 H3 0.9800
C9 C14 1.387(6)
C9 C10 1.406(6)
C4 C3 1.352(6)
C4 C5 1.417(6)
C21 C23 1.528(7)
C21 C24 1.529(6)
C21 C22 1.549(7)
C7 C6 1.416(6)
C7 H7 0.9500
C3 H4 0.9500
C14 C13 1.403(6)
C14 C18 1.532(6)
C29 C30 1.384(6)
C29 C34 1.497(6)
C10 C11 1.393(6)
C10 C15 1.521(6)
C6 C5 1.345(6)
C6 H6 0.9500
C18 C19 1.519(6)
C18 C20 1.527(6)
C18 H18 1.0000
C5 H5 0.9500
C30 C31 1.385(6)
C30 H43 0.9500
C32 C31 1.387(6)
C32 H45 0.9500
C35 H49 0.9800
C35 H50 0.9800
C35 H51 0.9800
C11 C12 1.387(7)
C11 H8 0.9500
C31 H44 0.9500
C15 C16 1.533(6)
C15 C17 1.546(7)
C15 H11 1.0000
C13 C12 1.376(6)
C13 H10 0.9500
C20 H22 0.9800
C20 H23 0.9800
C20 H24 0.9800
C25 C27 1.529(6)
C25 C26 1.536(6)
C25 C28 1.538(6)
C26 H34 0.9800
C26 H35 0.9800
C26 H36 0.9800
C24 H31 0.9800
C24 H32 0.9800
C24 H33 0.9800
C34 H46 0.9800
C34 H47 0.9800
C34 H48 0.9800
C16 H12 0.9800
C16 H13 0.9800
C16 H14 0.9800
C12 H9 0.9500
C19 H19 0.9800
C19 H20 0.9800
C19 H21 0.9800
C17 H15 0.9800
C17 H16 0.9800
C17 H17 0.9800
C27 H37 0.9800
C27 H38 0.9800
C27 H39 0.9800
C28 H40 0.9800
C28 H41 0.9800
C28 H42 0.9800
C22 H25 0.9800
C22 H26 0.9800
C22 H27 0.9800
C23 H28 0.9800
C23 H29 0.9800
C23 H30 0.9800

loop_
_geom_torsion_atom_site_label_1
_geom_torsion_atom_site_label_2
_geom_torsion_atom_site_label_3
_geom_torsion_atom_site_label_4
_geom_torsion
C8 P1 O1 Pd1 12.2(3)
C25 P1 O1 Pd1 126.0(2)
C21 P1 O1 Pd1 -106.7(2)
C3 N1 C2 N2 2.1(4)
C9 N1 C2 N2 -174.5(3)
C3 N1 C2 Pd1 -173.8(3)
C9 N1 C2 Pd1 9.7(6)
C8 N2 C2 N1 172.3(4)
C4 N2 C2 N1 -3.0(4)
C8 N2 C2 Pd1 -11.4(6)
C4 N2 C2 Pd1 173.3(3)
C2 N2 C8 C7 172.0(4)
C4 N2 C8 C7 -13.0(5)
C2 N2 C8 P1 -26.0(6)
C4 N2 C8 P1 149.0(3)
O1 P1 C8 C7 -175.2(3)
C25 P1 C8 C7 69.3(4)
C21 P1 C8 C7 -55.5(4)
O1 P1 C8 N2 23.2(4)
C25 P1 C8 N2 -92.3(4)
C21 P1 C8 N2 142.9(3)
C29 N3 C33 C32 -1.3(6)
Pd1 N3 C33 C32 -176.4(3)
C29 N3 C33 C35 178.3(4)
Pd1 N3 C33 C35 3.2(5)
C3 N1 C9 C14 62.6(5)
C2 N1 C9 C14 -121.1(4)
C3 N1 C9 C10 -113.4(4)
C2 N1 C9 C10 62.8(5)
C2 N2 C4 C3 2.9(5)
C8 N2 C4 C3 -172.9(3)
C2 N2 C4 C5 -172.6(4)
C8 N2 C4 C5 11.6(6)
O1 P1 C21 C23 -153.9(4)
C8 P1 C21 C23 85.3(4)
C25 P1 C21 C23 -32.0(5)
O1 P1 C21 C24 81.8(3)
C8 P1 C21 C24 -39.0(4)
C25 P1 C21 C24 -156.3(3)
O1 P1 C21 C22 -34.2(4)
C8 P1 C21 C22 -155.0(3)
C25 P1 C21 C22 87.7(4)
N2 C8 C7 C6 4.9(6)
P1 C8 C7 C6 -157.2(4)
C5 C4 C3 N1 173.0(5)
N2 C4 C3 N1 -1.5(5)
C2 N1 C3 C4 -0.4(5)
C9 N1 C3 C4 176.4(4)
C10 C9 C14 C13 -3.5(6)
N1 C9 C14 C13 -179.3(4)
C10 C9 C14 C18 173.7(4)
N1 C9 C14 C18 -2.1(6)
C33 N3 C29 C30 -0.1(6)
Pd1 N3 C29 C30 174.7(3)
C33 N3 C29 C34 178.8(4)
Pd1 N3 C29 C34 -6.4(5)
C14 C9 C10 C11 3.7(6)
N1 C9 C10 C11 179.5(4)
C14 C9 C10 C15 -172.1(4)
N1 C9 C10 C15 3.6(6)
C8 C7 C6 C5 5.2(7)
C9 C14 C18 C19 123.5(5)
C13 C14 C18 C19 -59.4(5)
C9 C14 C18 C20 -112.7(5)
C13 C14 C18 C20 64.5(5)
C7 C6 C5 C4 -6.8(7)
C3 C4 C5 C6 -175.3(5)
N2 C4 C5 C6 -1.4(6)
N3 C29 C30 C31 0.5(7)
C34 C29 C30 C31 -178.4(4)
N3 C33 C32 C31 2.4(7)
C35 C33 C32 C31 -177.2(4)
C9 C10 C11 C12 -1.2(7)
C15 C10 C11 C12 174.8(4)
C29 C30 C31 C32 0.6(7)
C33 C32 C31 C30 -2.0(7)
C11 C10 C15 C16 17.1(6)
C9 C10 C15 C16 -167.2(4)
C11 C10 C15 C17 -106.0(5)
C9 C10 C15 C17 69.7(5)
C9 C14 C13 C12 0.8(6)
C18 C14 C13 C12 -176.6(4)
O1 P1 C25 C27 -56.7(3)
C8 P1 C25 C27 61.3(3)
C21 P1 C25 C27 -179.5(3)
O1 P1 C25 C26 59.3(3)
C8 P1 C25 C26 177.2(3)
C21 P1 C25 C26 -63.5(4)
O1 P1 C25 C28 -177.7(3)
C8 P1 C25 C28 -59.7(4)
C21 P1 C25 C28 59.5(4)
C14 C13 C12 C11 1.5(7)
C10 C11 C12 C13 -1.3(7)
